data_7030722
loop_
_publ_author_name
'Welch, Gregory C.'
'Prieto, Roberto'
'Dureen, Meghan A.'
'Lough, Alan J.'
'Labeodan, Oijsamola A.'
'H\"oltrichter-R\"ossmann, Thorsten'
'Stephan, Douglas W.'

_publ_section_title
;
 Reactions of phosphines with electron deficient boranes
;
_journal_coden_ASTM DTARAF
_journal_issue 9
_journal_name_full 'Dalton Transactions'
_journal_page_first 1559
_journal_page_last 1570
_journal_paper_doi 10.1039/b814486a
_journal_year 2009
_chemical_formula_sum 'C22 H11 B F15 P'
_chemical_formula_weight 602.09
_space_group_IT_number 4
_symmetry_cell_setting monoclinic
_symmetry_space_group_name_Hall 'P 2yb'
_symmetry_space_group_name_H-M 'P 1 21 1'
_atom_sites_solution_hydrogens geom
_atom_sites_solution_primary direct
_atom_sites_solution_secondary difmap
_audit_creation_method SHELXL-97
_cell_angle_alpha 90.00
_cell_angle_beta 97.57(3)
_cell_angle_gamma 90.00
_cell_formula_units_Z 2
_cell_length_a 8.2030(16)
_cell_length_b 16.295(3)
_cell_length_c 8.4244(17)
_cell_measurement_temperature 293(2)
_cell_measurement_theta_max 25.0
_cell_measurement_theta_min 2.0
_cell_volume 1116.3(4)
_computing_cell_refinement 'Bruker XSCANS'
_computing_data_collection 'Bruker XSCANS'
_computing_data_reduction 'Bruker SHELXTL'
_computing_molecular_graphics 'Bruker SHELXTL'
_computing_publication_material 'Bruker SHELXTL'
_computing_structure_refinement 'SHELXL-97 (Sheldrick, 1997)'
_computing_structure_solution 'SHELXS-97 (Sheldrick, 1990)'
_diffrn_ambient_temperature 293(2)
_diffrn_measured_fraction_theta_full 0.996
_diffrn_measured_fraction_theta_max 0.996
_diffrn_measurement_device_type 'Bruker P4'
_diffrn_measurement_method '\w scans'
_diffrn_radiation_monochromator graphite
_diffrn_radiation_source 'fine-focus sealed tube'
_diffrn_radiation_type MoK\a
_diffrn_radiation_wavelength 0.71073
_diffrn_reflns_av_R_equivalents 0.0364
_diffrn_reflns_av_sigmaI/netI 0.0435
_diffrn_reflns_limit_h_max 9
_diffrn_reflns_limit_h_min -9
_diffrn_reflns_limit_k_max 19
_diffrn_reflns_limit_k_min -18
_diffrn_reflns_limit_l_max 10
_diffrn_reflns_limit_l_min -8
_diffrn_reflns_number 6659
_diffrn_reflns_theta_full 25.00
_diffrn_reflns_theta_max 25.00
_diffrn_reflns_theta_min 2.74
_exptl_absorpt_coefficient_mu 0.260
_exptl_absorpt_correction_T_max 0.949
_exptl_absorpt_correction_T_min 0.856
_exptl_absorpt_correction_type multi-scan
_exptl_crystal_colour colorless
_exptl_crystal_density_diffrn 1.791
_exptl_crystal_density_method 'not measured'
_exptl_crystal_description block
_exptl_crystal_F_000 596
_exptl_crystal_size_max 0.80
_exptl_crystal_size_mid 0.50
_exptl_crystal_size_min 0.20
_refine_diff_density_max 0.241
_refine_diff_density_min -0.281
_refine_diff_density_rms 0.052
_refine_ls_abs_structure_details 'Flack H D (1983), Acta Cryst. A39, 876-881'
_refine_ls_abs_structure_Flack -0.08(12)
_refine_ls_extinction_method none
_refine_ls_goodness_of_fit_ref 1.030
_refine_ls_hydrogen_treatment constr
_refine_ls_matrix_type full
_refine_ls_number_parameters 356
_refine_ls_number_reflns 3553
_refine_ls_number_restraints 1
_refine_ls_restrained_S_all 1.030
_refine_ls_R_factor_all 0.0446
_refine_ls_R_factor_gt 0.0400
_refine_ls_shift/su_max 0.001
_refine_ls_shift/su_mean 0.000
_refine_ls_structure_factor_coef Fsqd
_refine_ls_weighting_details 'calc w=1/[\s^2^(Fo^2^)+(0.0673P)^2^+0.3298P] where P=(Fo^2^+2Fc^2^)/3'
_refine_ls_weighting_scheme calc
_refine_ls_wR_factor_gt 0.1007
_refine_ls_wR_factor_ref 0.1052
_reflns_number_gt 3288
_reflns_number_total 3553
_reflns_threshold_expression >2sigma(I)
_cod_duplicate_entry 7000564
_cod_data_source_file b814486a.txt
_cod_data_source_block Et2PHB(C6F5)3
_cod_original_sg_symbol_H-M P2(1)
_cod_database_code 7030722

loop_
_symmetry_equiv_pos_as_xyz
'x, y, z'
'-x, y+1/2, -z'

loop_
_atom_site_label
_atom_site_type_symbol
_atom_site_fract_x
_atom_site_fract_y
_atom_site_fract_z
_atom_site_U_iso_or_equiv
_atom_site_adp_type
_atom_site_occupancy
_atom_site_symmetry_multiplicity
_atom_site_calc_flag
_atom_site_refinement_flags
P1 P 0.19315(9) 0.50385(5) 0.56797(9) 0.02542(19) Uani 1 1 d .
B1 B 0.3389(4) 0.5853(2) 0.7042(4) 0.0245(7) Uani 1 1 d .
F1 F 0.6733(3) 0.63733(14) 0.8325(3) 0.0448(6) Uani 1 1 d .
F2 F 0.8971(2) 0.55157(16) 1.0182(2) 0.0449(6) Uani 1 1 d .
F3 F 0.8223(3) 0.40321(15) 1.1348(3) 0.0526(6) Uani 1 1 d .
F4 F 0.5139(3) 0.33944(15) 1.0512(3) 0.0578(7) Uani 1 1 d .
F5 F 0.2878(2) 0.42364(13) 0.8616(2) 0.0373(5) Uani 1 1 d .
F6 F 0.5586(2) 0.50828(13) 0.5110(2) 0.0342(4) Uani 1 1 d .
F7 F 0.7351(3) 0.57764(15) 0.3044(2) 0.0435(5) Uani 1 1 d .
F8 F 0.7080(3) 0.74246(16) 0.2431(3) 0.0538(6) Uani 1 1 d .
F9 F 0.5028(3) 0.83439(14) 0.3995(3) 0.0487(6) Uani 1 1 d .
F10 F 0.3362(2) 0.76855(12) 0.6140(3) 0.0380(5) Uani 1 1 d .
F11 F 0.3745(2) 0.63600(14) 1.0547(2) 0.0386(5) Uani 1 1 d .
F12 F 0.1730(3) 0.73383(15) 1.1842(2) 0.0477(6) Uani 1 1 d .
F13 F -0.0954(3) 0.80028(14) 1.0062(3) 0.0433(5) Uani 1 1 d .
F14 F -0.1569(2) 0.76442(14) 0.6865(2) 0.0377(5) Uani 1 1 d .
F15 F 0.0436(2) 0.66586(12) 0.5510(2) 0.0333(5) Uani 1 1 d .
C1 C 0.4714(4) 0.5326(2) 0.8279(4) 0.0254(7) Uani 1 1 d .
C2 C 0.6293(4) 0.5621(2) 0.8767(4) 0.0302(7) Uani 1 1 d .
C3 C 0.7466(4) 0.5192(2) 0.9755(4) 0.0327(8) Uani 1 1 d .
C4 C 0.7092(5) 0.4438(2) 1.0348(4) 0.0385(9) Uani 1 1 d .
C5 C 0.5536(4) 0.4120(2) 0.9938(4) 0.0342(8) Uani 1 1 d .
C6 C 0.4394(4) 0.4578(2) 0.8919(4) 0.0306(7) Uani 1 1 d .
C7 C 0.4358(4) 0.6338(2) 0.5733(4) 0.0249(7) Uani 1 1 d .
C8 C 0.5422(4) 0.5901(2) 0.4890(4) 0.0278(7) Uani 1 1 d .
C9 C 0.6339(4) 0.6248(2) 0.3804(4) 0.0309(8) Uani 1 1 d .
C10 C 0.6219(4) 0.7072(3) 0.3493(4) 0.0354(8) Uani 1 1 d .
C11 C 0.5174(4) 0.7537(2) 0.4281(4) 0.0334(8) Uani 1 1 d .
C12 C 0.4294(4) 0.7167(2) 0.5390(4) 0.0294(7) Uani 1 1 d .
C13 C 0.2177(4) 0.6435(2) 0.7945(4) 0.0250(7) Uani 1 1 d .
C14 C 0.2425(4) 0.6645(2) 0.9561(4) 0.0293(7) Uani 1 1 d .
C15 C 0.1388(5) 0.7159(2) 1.0283(4) 0.0316(8) Uani 1 1 d .
C16 C 0.0032(4) 0.7495(2) 0.9386(4) 0.0320(8) Uani 1 1 d .
C17 C -0.0265(4) 0.7310(2) 0.7776(4) 0.0280(7) Uani 1 1 d .
C18 C 0.0785(4) 0.6799(2) 0.7114(4) 0.0272(7) Uani 1 1 d .
C19 C -0.0017(4) 0.4802(2) 0.6396(4) 0.0327(8) Uani 1 1 d .
H19A H 0.0145 0.4796 0.7558 0.039 Uiso 1 1 calc R
H19B H -0.0805 0.5231 0.6052 0.039 Uiso 1 1 calc R
C20 C -0.0721(5) 0.3977(3) 0.5786(5) 0.0476(10) Uani 1 1 d .
H20A H -0.1745 0.3882 0.6192 0.071 Uiso 1 1 calc R
H20B H 0.0041 0.3548 0.6146 0.071 Uiso 1 1 calc R
H20C H -0.0903 0.3983 0.4637 0.071 Uiso 1 1 calc R
C21 C 0.1479(4) 0.5291(2) 0.3548(4) 0.0319(8) Uani 1 1 d .
H21A H 0.0299 0.5266 0.3238 0.038 Uiso 1 1 calc R
H21B H 0.1826 0.5850 0.3389 0.038 Uiso 1 1 calc R
C22 C 0.2302(5) 0.4731(3) 0.2455(4) 0.0398(9) Uani 1 1 d .
H22A H 0.2010 0.4900 0.1363 0.060 Uiso 1 1 calc R
H22B H 0.1943 0.4176 0.2578 0.060 Uiso 1 1 calc R
H22C H 0.3474 0.4761 0.2732 0.060 Uiso 1 1 calc R
H1 H 0.262(4) 0.437(2) 0.561(4) 0.017(8) Uiso 1 1 d .

loop_
_atom_site_aniso_label
_atom_site_aniso_U_11
_atom_site_aniso_U_22
_atom_site_aniso_U_33
_atom_site_aniso_U_23
_atom_site_aniso_U_13
_atom_site_aniso_U_12
P1 0.0211(4) 0.0278(4) 0.0272(4) -0.0006(3) 0.0025(3) 0.0006(3)
B1 0.0208(17) 0.024(2) 0.0285(18) -0.0003(15) 0.0038(13) 0.0011(14)
F1 0.0343(11) 0.0492(14) 0.0470(12) 0.0181(10) -0.0085(9) -0.0169(10)
F2 0.0217(10) 0.0713(17) 0.0394(11) -0.0004(11) -0.0050(8) -0.0004(10)
F3 0.0526(14) 0.0500(15) 0.0484(12) 0.0022(11) -0.0185(10) 0.0210(11)
F4 0.0796(17) 0.0306(13) 0.0568(15) 0.0155(11) -0.0151(12) -0.0045(12)
F5 0.0363(11) 0.0395(12) 0.0349(11) 0.0045(9) 0.0005(8) -0.0118(9)
F6 0.0326(10) 0.0308(11) 0.0404(10) -0.0008(9) 0.0088(8) 0.0039(9)
F7 0.0335(11) 0.0598(15) 0.0401(11) -0.0057(10) 0.0162(9) 0.0005(10)
F8 0.0490(14) 0.0638(16) 0.0530(13) 0.0163(12) 0.0229(11) -0.0116(12)
F9 0.0444(13) 0.0348(13) 0.0688(16) 0.0173(11) 0.0144(11) -0.0024(10)
F10 0.0349(11) 0.0278(11) 0.0535(12) 0.0038(9) 0.0145(9) 0.0031(9)
F11 0.0366(11) 0.0472(13) 0.0296(10) -0.0047(9) -0.0048(8) 0.0112(9)
F12 0.0607(15) 0.0511(14) 0.0316(11) -0.0102(10) 0.0072(9) 0.0124(11)
F13 0.0443(12) 0.0421(13) 0.0473(12) -0.0036(10) 0.0199(10) 0.0142(10)
F14 0.0260(10) 0.0404(13) 0.0460(11) -0.0003(9) 0.0018(8) 0.0097(9)
F15 0.0308(10) 0.0364(12) 0.0307(10) -0.0033(8) -0.0031(7) 0.0081(9)
C1 0.0203(15) 0.0304(18) 0.0264(16) -0.0003(13) 0.0064(12) 0.0032(12)
C2 0.0237(17) 0.036(2) 0.0313(17) 0.0015(15) 0.0052(13) 0.0003(14)
C3 0.0225(16) 0.046(2) 0.0286(17) -0.0038(15) -0.0001(13) 0.0058(14)
C4 0.039(2) 0.042(2) 0.0320(17) -0.0043(16) -0.0053(15) 0.0176(16)
C5 0.043(2) 0.025(2) 0.0331(18) 0.0042(15) -0.0026(15) 0.0039(15)
C6 0.0269(17) 0.036(2) 0.0282(16) -0.0034(15) 0.0025(13) -0.0004(15)
C7 0.0177(15) 0.0308(19) 0.0251(15) 0.0029(13) -0.0012(11) -0.0026(13)
C8 0.0227(16) 0.0337(19) 0.0261(16) -0.0008(14) 0.0004(12) -0.0027(14)
C9 0.0208(16) 0.048(2) 0.0244(16) -0.0017(15) 0.0052(12) -0.0012(14)
C10 0.0267(17) 0.046(2) 0.0335(18) 0.0087(16) 0.0049(14) -0.0114(15)
C11 0.0281(17) 0.032(2) 0.0389(18) 0.0102(15) -0.0014(14) -0.0049(14)
C12 0.0204(16) 0.034(2) 0.0327(17) 0.0030(14) 0.0008(12) 0.0006(13)
C13 0.0222(15) 0.0236(17) 0.0293(17) 0.0017(13) 0.0033(12) -0.0033(12)
C14 0.0281(17) 0.0320(19) 0.0274(16) -0.0002(14) 0.0025(13) -0.0004(14)
C15 0.0385(19) 0.030(2) 0.0278(17) -0.0029(14) 0.0088(14) 0.0007(15)
C16 0.0300(17) 0.0293(19) 0.0400(18) 0.0013(15) 0.0168(14) 0.0008(14)
C17 0.0205(15) 0.0269(18) 0.0363(17) 0.0011(14) 0.0023(12) 0.0008(13)
C18 0.0238(16) 0.0290(18) 0.0289(16) -0.0020(14) 0.0040(12) -0.0029(13)
C19 0.0216(16) 0.039(2) 0.0383(18) -0.0015(15) 0.0054(13) -0.0060(14)
C20 0.038(2) 0.042(2) 0.064(3) -0.004(2) 0.0074(18) -0.0152(18)
C21 0.0294(17) 0.037(2) 0.0281(17) -0.0004(14) 0.0012(13) 0.0016(14)
C22 0.040(2) 0.048(2) 0.0317(19) -0.0021(16) 0.0025(15) 0.0055(17)

loop_
_atom_type_symbol
_atom_type_description
_atom_type_scat_dispersion_real
_atom_type_scat_dispersion_imag
_atom_type_scat_source
C C 0.0033 0.0016 'International Tables Vol C Tables 4.2.6.8 and 6.1.1.4'
H H 0.0000 0.0000 'International Tables Vol C Tables 4.2.6.8 and 6.1.1.4'
B B 0.0013 0.0007 'International Tables Vol C Tables 4.2.6.8 and 6.1.1.4'
F F 0.0171 0.0103 'International Tables Vol C Tables 4.2.6.8 and 6.1.1.4'
P P 0.1023 0.0942 'International Tables Vol C Tables 4.2.6.8 and 6.1.1.4'

loop_
_geom_angle_atom_site_label_1
_geom_angle_atom_site_label_2
_geom_angle_atom_site_label_3
_geom_angle
C19 P1 C21 107.40(17)
C19 P1 B1 115.27(15)
C21 P1 B1 115.73(16)
C19 P1 H1 105.0(14)
C21 P1 H1 100.6(14)
B1 P1 H1 111.3(15)
C13 B1 C7 114.3(3)
C13 B1 C1 113.6(3)
C7 B1 C1 109.8(2)
C13 B1 P1 107.0(2)
C7 B1 P1 103.6(2)
C1 B1 P1 107.9(2)
C6 C1 C2 114.1(3)
C6 C1 B1 124.6(3)
C2 C1 B1 121.3(3)
F1 C2 C3 116.0(3)
F1 C2 C1 120.4(3)
C3 C2 C1 123.6(3)
F2 C3 C4 119.6(3)
F2 C3 C2 120.4(3)
C4 C3 C2 120.1(3)
F3 C4 C3 119.9(3)
F3 C4 C5 120.8(4)
C3 C4 C5 119.3(3)
F4 C5 C4 120.4(3)
F4 C5 C6 121.2(3)
C4 C5 C6 118.4(3)
F5 C6 C1 120.6(3)
F5 C6 C5 114.9(3)
C1 C6 C5 124.6(3)
C12 C7 C8 113.8(3)
C12 C7 B1 127.0(3)
C8 C7 B1 119.2(3)
F6 C8 C9 116.3(3)
F6 C8 C7 119.6(3)
C9 C8 C7 124.1(3)
F7 C9 C10 120.0(3)
F7 C9 C8 120.1(3)
C10 C9 C8 119.9(3)
F8 C10 C9 121.2(3)
F8 C10 C11 120.1(3)
C9 C10 C11 118.7(3)
F9 C11 C10 120.0(3)
F9 C11 C12 120.3(3)
C10 C11 C12 119.7(3)
F10 C12 C7 121.5(3)
F10 C12 C11 114.7(3)
C7 C12 C11 123.7(3)
C18 C13 C14 113.1(3)
C18 C13 B1 121.5(3)
C14 C13 B1 125.4(3)
F11 C14 C15 115.1(3)
F11 C14 C13 121.1(3)
C15 C14 C13 123.8(3)
F12 C15 C16 120.2(3)
F12 C15 C14 120.0(3)
C16 C15 C14 119.8(3)
F13 C16 C15 120.3(3)
F13 C16 C17 121.0(3)
C15 C16 C17 118.7(3)
F14 C17 C18 120.6(3)
F14 C17 C16 119.8(3)
C18 C17 C16 119.6(3)
F15 C18 C17 116.4(3)
F15 C18 C13 118.6(3)
C17 C18 C13 125.0(3)
C20 C19 P1 112.6(3)
C20 C19 H19A 109.1
P1 C19 H19A 109.1
C20 C19 H19B 109.1
P1 C19 H19B 109.1
H19A C19 H19B 107.8
C19 C20 H20A 109.5
C19 C20 H20B 109.5
H20A C20 H20B 109.5
C19 C20 H20C 109.5
H20A C20 H20C 109.5
H20B C20 H20C 109.5
C22 C21 P1 114.3(2)
C22 C21 H21A 108.7
P1 C21 H21A 108.7
C22 C21 H21B 108.7
P1 C21 H21B 108.7
H21A C21 H21B 107.6
C21 C22 H22A 109.5
C21 C22 H22B 109.5
H22A C22 H22B 109.5
C21 C22 H22C 109.5
H22A C22 H22C 109.5
H22B C22 H22C 109.5

loop_
_geom_bond_atom_site_label_1
_geom_bond_atom_site_label_2
_geom_bond_distance
P1 C19 1.823(3)
P1 C21 1.832(3)
P1 B1 2.036(4)
P1 H1 1.23(3)
B1 C13 1.633(5)
B1 C7 1.644(5)
B1 C1 1.645(5)
F1 C2 1.345(4)
F2 C3 1.348(4)
F3 C4 1.343(4)
F4 C5 1.334(5)
F5 C6 1.355(4)
F6 C8 1.350(4)
F7 C9 1.353(4)
F8 C10 1.340(4)
F9 C11 1.339(5)
F10 C12 1.350(4)
F11 C14 1.357(4)
F12 C15 1.338(4)
F13 C16 1.336(4)
F14 C17 1.346(4)
F15 C18 1.363(4)
C1 C6 1.373(5)
C1 C2 1.391(5)
C2 C3 1.377(5)
C3 C4 1.376(6)
C4 C5 1.378(5)
C5 C6 1.400(5)
C7 C12 1.381(5)
C7 C8 1.391(5)
C8 C9 1.380(5)
C9 C10 1.368(5)
C10 C11 1.379(6)
C11 C12 1.392(5)
C13 C18 1.390(5)
C13 C14 1.393(4)
C14 C15 1.390(5)
C15 C16 1.373(5)
C16 C17 1.379(5)
C17 C18 1.370(5)
C19 C20 1.524(5)
C19 H19A 0.9700
C19 H19B 0.9700
C20 H20A 0.9600
C20 H20B 0.9600
C20 H20C 0.9600
C21 C22 1.516(5)
C21 H21A 0.9700
C21 H21B 0.9700
C22 H22A 0.9600
C22 H22B 0.9600
C22 H22C 0.9600

loop_
_geom_torsion_atom_site_label_1
_geom_torsion_atom_site_label_2
_geom_torsion_atom_site_label_3
_geom_torsion_atom_site_label_4
_geom_torsion
C19 P1 B1 C13 -27.0(3)
C21 P1 B1 C13 99.5(2)
C19 P1 B1 C7 -148.1(2)
C21 P1 B1 C7 -21.6(3)
C19 P1 B1 C1 95.6(2)
C21 P1 B1 C1 -137.9(2)
C13 B1 C1 C6 85.9(4)
C7 B1 C1 C6 -144.8(3)
P1 B1 C1 C6 -32.5(4)
C13 B1 C1 C2 -94.0(4)
C7 B1 C1 C2 35.3(4)
P1 B1 C1 C2 147.5(3)
C6 C1 C2 F1 -175.1(3)
B1 C1 C2 F1 4.8(5)
C6 C1 C2 C3 2.4(5)
B1 C1 C2 C3 -177.7(3)
F1 C2 C3 F2 -2.3(5)
C1 C2 C3 F2 -179.9(3)
F1 C2 C3 C4 176.0(3)
C1 C2 C3 C4 -1.6(5)
F2 C3 C4 F3 0.2(5)
C2 C3 C4 F3 -178.1(3)
F2 C3 C4 C5 178.4(3)
C2 C3 C4 C5 0.1(5)
F3 C4 C5 F4 -1.0(5)
C3 C4 C5 F4 -179.2(3)
F3 C4 C5 C6 178.6(3)
C3 C4 C5 C6 0.4(5)
C2 C1 C6 F5 176.5(3)
B1 C1 C6 F5 -3.4(5)
C2 C1 C6 C5 -1.9(5)
B1 C1 C6 C5 178.2(3)
F4 C5 C6 F5 1.7(5)
C4 C5 C6 F5 -177.9(3)
F4 C5 C6 C1 -179.8(3)
C4 C5 C6 C1 0.6(5)
C13 B1 C7 C12 2.8(4)
C1 B1 C7 C12 -126.1(3)
P1 B1 C7 C12 118.9(3)
C13 B1 C7 C8 -179.9(3)
C1 B1 C7 C8 51.2(4)
P1 B1 C7 C8 -63.8(3)
C12 C7 C8 F6 -179.5(3)
B1 C7 C8 F6 2.8(4)
C12 C7 C8 C9 -0.1(4)
B1 C7 C8 C9 -177.8(3)
F6 C8 C9 F7 -1.0(4)
C7 C8 C9 F7 179.6(3)
F6 C8 C9 C10 178.8(3)
C7 C8 C9 C10 -0.6(5)
F7 C9 C10 F8 0.6(5)
C8 C9 C10 F8 -179.3(3)
F7 C9 C10 C11 179.8(3)
C8 C9 C10 C11 0.0(5)
F8 C10 C11 F9 -0.4(5)
C9 C10 C11 F9 -179.7(3)
F8 C10 C11 C12 -179.5(3)
C9 C10 C11 C12 1.2(5)
C8 C7 C12 F10 -177.9(3)
B1 C7 C12 F10 -0.5(5)
C8 C7 C12 C11 1.4(5)
B1 C7 C12 C11 178.9(3)
F9 C11 C12 F10 -1.7(5)
C10 C11 C12 F10 177.4(3)
F9 C11 C12 C7 178.9(3)
C10 C11 C12 C7 -2.0(5)
C7 B1 C13 C18 65.7(4)
C1 B1 C13 C18 -167.3(3)
P1 B1 C13 C18 -48.4(4)
C7 B1 C13 C14 -112.0(3)
C1 B1 C13 C14 15.0(5)
P1 B1 C13 C14 133.9(3)
C18 C13 C14 F11 -178.5(3)
B1 C13 C14 F11 -0.7(5)
C18 C13 C14 C15 0.4(5)
B1 C13 C14 C15 178.3(3)
F11 C14 C15 F12 -0.1(5)
C13 C14 C15 F12 -179.1(3)
F11 C14 C15 C16 178.7(3)
C13 C14 C15 C16 -0.3(5)
F12 C15 C16 F13 0.0(5)
C14 C15 C16 F13 -178.8(3)
F12 C15 C16 C17 178.8(3)
C14 C15 C16 C17 0.0(5)
F13 C16 C17 F14 0.0(5)
C15 C16 C17 F14 -178.8(3)
F13 C16 C17 C18 178.9(3)
C15 C16 C17 C18 0.2(5)
F14 C17 C18 F15 0.4(5)
C16 C17 C18 F15 -178.5(3)
F14 C17 C18 C13 178.9(3)
C16 C17 C18 C13 0.0(5)
C14 C13 C18 F15 178.2(3)
B1 C13 C18 F15 0.3(5)
C14 C13 C18 C17 -0.3(5)
B1 C13 C18 C17 -178.2(3)
C21 P1 C19 C20 72.4(3)
B1 P1 C19 C20 -157.0(3)
C19 P1 C21 C22 -119.7(3)
B1 P1 C21 C22 110.0(3)
